data_8105165
loop_
_publ_author_name
'Yan, Jin-Long'

_publ_section_title
;
 Crystal structure of diethanol-\k1
 O-bis(\m2-N-((2-oxidonaphthalen-1-yl)methylene)pyrazine-2-carbohydrazonato-\k5
 N,O,O&#x2032;:O&#x2032;:N&#x2032;)-bis(nitrato-\k2
 O,O&#x2032;)dieuropium(III), C36H32N10O12Eu2
;
_journal_issue 3
_journal_name_full 'Zeitschrift f\"ur Kristallographie - New Crystal Structures'
_journal_page_first 541
_journal_page_last 542
_journal_paper_doi 10.1515/ncrs-2019-0772
_journal_volume 235
_journal_year 2020
_chemical_formula_sum 'C36 H32 Eu2 N10 O12'
_chemical_formula_weight 1100.63
_space_group_crystal_system monoclinic
_space_group_IT_number 15
_space_group_name_Hall '-C 2yc'
_space_group_name_H-M_alt 'C 1 2/c 1'
_atom_sites_solution_hydrogens geom
_audit_creation_method SHELXL-2014/7
_cell_angle_alpha 90
_cell_angle_beta 100.115(8)
_cell_angle_gamma 90
_cell_formula_units_Z 4
_cell_length_a 16.445(2)
_cell_length_b 10.0920(14)
_cell_length_c 23.865(3)
_cell_measurement_reflns_used 8175
_cell_measurement_temperature 150(2)
_cell_measurement_theta_max 74.70
_cell_measurement_theta_min 3.76
_cell_volume 3899.1(9)
_computing_cell_refinement 'Bruker SAINT'
_computing_data_collection 'Bruker APEX2'
_computing_data_reduction 'Bruker SAINT'
_computing_molecular_graphics 'Bruker SHELXTL'
_computing_publication_material 'Bruker SHELXTL'
_computing_structure_refinement 'SHELXL-2014/7 (Sheldrick, 2014)'
_computing_structure_solution 'SHELXS-97 (Sheldrick 2008)'
_diffrn_ambient_temperature 150(2)
_diffrn_measured_fraction_theta_full 0.992
_diffrn_measured_fraction_theta_max 0.976
_diffrn_measurement_device_type 'Bruker APEX-II CCD'
_diffrn_measurement_method '\f and \w scans'
_diffrn_radiation_type CuK\a
_diffrn_radiation_wavelength 1.54178
_diffrn_reflns_av_R_equivalents 0.0935
_diffrn_reflns_av_unetI/netI 0.0655
_diffrn_reflns_Laue_measured_fraction_full 0.992
_diffrn_reflns_Laue_measured_fraction_max 0.976
_diffrn_reflns_limit_h_max 20
_diffrn_reflns_limit_h_min -19
_diffrn_reflns_limit_k_max 12
_diffrn_reflns_limit_k_min -12
_diffrn_reflns_limit_l_max 25
_diffrn_reflns_limit_l_min -29
_diffrn_reflns_number 18243
_diffrn_reflns_point_group_measured_fraction_full 0.992
_diffrn_reflns_point_group_measured_fraction_max 0.976
_diffrn_reflns_theta_full 67.679
_diffrn_reflns_theta_max 74.828
_diffrn_reflns_theta_min 3.763
_exptl_absorpt_coefficient_mu 23.454
_exptl_absorpt_correction_T_max 0.650
_exptl_absorpt_correction_T_min 0.204
_exptl_absorpt_correction_type multi-scan
_exptl_absorpt_process_details sadabs
_exptl_crystal_colour red
_exptl_crystal_density_diffrn 1.875
_exptl_crystal_description plate
_exptl_crystal_F_000 2160
_exptl_crystal_size_max 0.100
_exptl_crystal_size_mid 0.060
_exptl_crystal_size_min 0.020
_refine_diff_density_max 1.215
_refine_diff_density_min -2.146
_refine_diff_density_rms 0.241
_refine_ls_extinction_coef .
_refine_ls_extinction_method none
_refine_ls_goodness_of_fit_ref 1.111
_refine_ls_hydrogen_treatment constr
_refine_ls_matrix_type full
_refine_ls_number_parameters 273
_refine_ls_number_reflns 3918
_refine_ls_number_restraints 0
_refine_ls_restrained_S_all 1.111
_refine_ls_R_factor_all 0.0928
_refine_ls_R_factor_gt 0.0687
_refine_ls_shift/su_max 0.000
_refine_ls_shift/su_mean 0.000
_refine_ls_structure_factor_coef Fsqd
_refine_ls_weighting_details 'w=1/[\s^2^(Fo^2^)+(0.0861P)^2^+115.8538P] where P=(Fo^2^+2Fc^2^)/3'
_refine_ls_weighting_scheme calc
_refine_ls_wR_factor_gt 0.1736
_refine_ls_wR_factor_ref 0.2065
_reflns_Friedel_coverage 0.000
_reflns_Friedel_fraction_full .
_reflns_Friedel_fraction_max .
_reflns_number_gt 3025
_reflns_number_total 3918
_reflns_threshold_expression 'I > 2\s(I)'
_cod_data_source_file suppl_ncrs-2019-0772_suppl.cif
_cod_data_source_block sm_wy_y11_0m
_cod_original_cell_volume 3899.3(9)
_cod_original_sg_symbol_H-M 'C 2/c'
_cod_database_code 8105165
_shelx_shelxl_version_number 2014/7
_shelx_space_group_comment
; 
The symmetry employed for this shelxl refinement is uniquely defined 
by the following loop, which should always be used as a source of 
symmetry information in preference to the above space-group names. 
They are only intended as comments. 
;
_shelx_estimated_absorpt_t_min 0.203
_shelx_estimated_absorpt_t_max 0.651

loop_
_space_group_symop_operation_xyz
'x, y, z'
'-x, y, -z+1/2'
'x+1/2, y+1/2, z'
'-x+1/2, y+1/2, -z+1/2'
'-x, -y, -z'
'x, -y, z-1/2'
'-x+1/2, -y+1/2, -z'
'x+1/2, -y+1/2, z-1/2'

loop_
_atom_site_label
_atom_site_type_symbol
_atom_site_fract_x
_atom_site_fract_y
_atom_site_fract_z
_atom_site_U_iso_or_equiv
_atom_site_adp_type
_atom_site_occupancy
_atom_site_site_symmetry_order
_atom_site_calc_flag
_atom_site_refinement_flags_posn
_atom_site_refinement_flags_adp
_atom_site_refinement_flags_occupancy
_atom_site_disorder_assembly
_atom_site_disorder_group
Eu1 Eu 0.51082(3) 0.67657(6) 0.46830(2) 0.0254(2) Uani 1 1 d . . . . .
O1 O 0.5489(4) 0.4530(7) 0.4663(3) 0.0288(15) Uani 1 1 d . . . . .
O2 O 0.5135(5) 0.8478(7) 0.4134(3) 0.0314(17) Uani 1 1 d . . . . .
O3 O 0.6558(5) 0.6695(9) 0.5172(4) 0.050(2) Uani 1 1 d . . . . .
O4 O 0.5763(5) 0.8026(9) 0.5529(4) 0.044(2) Uani 1 1 d . . . . .
O5 O 0.7049(6) 0.7785(13) 0.5941(5) 0.073(3) Uani 1 1 d . . . . .
O6 O 0.3891(4) 0.5946(8) 0.4056(3) 0.0324(17) Uani 1 1 d . . . . .
H6 H 0.3435 0.5827 0.4161 0.049 Uiso 1 1 calc R U . . .
N1 N 0.6057(5) 0.2080(9) 0.4863(4) 0.0283(19) Uani 1 1 d . . . . .
N2 N 0.7337(5) 0.1093(9) 0.4364(4) 0.032(2) Uani 1 1 d . . . . .
N3 N 0.6309(5) 0.4872(10) 0.3987(4) 0.032(2) Uani 1 1 d . . . . .
N4 N 0.5948(5) 0.6144(9) 0.3949(4) 0.0291(19) Uani 1 1 d . . . . .
N5 N 0.6476(5) 0.7522(10) 0.5564(4) 0.036(2) Uani 1 1 d . . . . .
C1 C 0.6341(7) 0.0872(11) 0.4970(5) 0.034(2) Uani 1 1 d . . . . .
H1 H 0.6105 0.0332 0.5225 0.041 Uiso 1 1 calc R U . . .
C2 C 0.6978(6) 0.0362(12) 0.4722(5) 0.035(2) Uani 1 1 d . . . . .
H2 H 0.7162 -0.0519 0.4807 0.042 Uiso 1 1 calc R U . . .
C3 C 0.7035(6) 0.2300(11) 0.4240(4) 0.027(2) Uani 1 1 d . . . . .
H3 H 0.7263 0.2828 0.3976 0.032 Uiso 1 1 calc R U . . .
C4 C 0.6391(6) 0.2813(10) 0.4486(4) 0.026(2) Uani 1 1 d . . . . .
C5 C 0.6054(6) 0.4177(11) 0.4363(4) 0.028(2) Uani 1 1 d . . . . .
C6 C 0.6192(6) 0.6886(10) 0.3561(4) 0.026(2) Uani 1 1 d . . . . .
H6A H 0.6551 0.6475 0.3342 0.032 Uiso 1 1 calc R U . . .
C7 C 0.5988(6) 0.8226(11) 0.3427(4) 0.028(2) Uani 1 1 d . . . . .
C8 C 0.5473(6) 0.8989(11) 0.3725(5) 0.030(2) Uani 1 1 d . . . . .
C9 C 0.5308(6) 1.0341(11) 0.3577(5) 0.032(2) Uani 1 1 d . . . . .
H9 H 0.4954 1.0834 0.3774 0.039 Uiso 1 1 calc R U . . .
C10 C 0.5640(7) 1.0947(11) 0.3163(5) 0.033(2) Uani 1 1 d . . . . .
H10 H 0.5532 1.1859 0.3086 0.040 Uiso 1 1 calc R U . . .
C11 C 0.6151(6) 1.0230(11) 0.2841(4) 0.028(2) Uani 1 1 d . . . . .
C12 C 0.6465(8) 1.0820(13) 0.2390(5) 0.044(3) Uani 1 1 d . . . . .
H12 H 0.6347 1.1729 0.2308 0.052 Uiso 1 1 calc R U . . .
C13 C 0.6927(7) 1.0157(13) 0.2067(5) 0.040(3) Uani 1 1 d . . . . .
H13 H 0.7107 1.0574 0.1754 0.048 Uiso 1 1 calc R U . . .
C14 C 0.7130(8) 0.8859(14) 0.2205(5) 0.045(3) Uani 1 1 d . . . . .
H14 H 0.7479 0.8392 0.1996 0.055 Uiso 1 1 calc R U . . .
C15 C 0.6834(8) 0.8219(12) 0.2645(5) 0.043(3) Uani 1 1 d . . . . .
H15 H 0.6976 0.7317 0.2724 0.052 Uiso 1 1 calc R U . . .
C16 C 0.6334(6) 0.8870(12) 0.2972(5) 0.033(2) Uani 1 1 d . . . . .
C17 C 0.3786(8) 0.5830(14) 0.3446(5) 0.046(3) Uani 1 1 d . . . . .
H17A H 0.4099 0.6545 0.3296 0.056 Uiso 1 1 calc R U . . .
H17B H 0.3194 0.5948 0.3281 0.056 Uiso 1 1 calc R U . . .
C18 C 0.4071(10) 0.4527(16) 0.3263(6) 0.063(4) Uani 1 1 d . . . . .
H18A H 0.4009 0.4508 0.2847 0.095 Uiso 1 1 calc R U . . .
H18B H 0.3738 0.3818 0.3389 0.095 Uiso 1 1 calc R U . . .
H18C H 0.4653 0.4397 0.3431 0.095 Uiso 1 1 calc R U . . .

loop_
_atom_site_aniso_label
_atom_site_aniso_U_11
_atom_site_aniso_U_22
_atom_site_aniso_U_33
_atom_site_aniso_U_23
_atom_site_aniso_U_13
_atom_site_aniso_U_12
Eu1 0.0208(3) 0.0303(4) 0.0288(4) 0.0014(3) 0.0142(2) 0.0019(2)
O1 0.027(3) 0.032(4) 0.034(4) 0.003(3) 0.020(3) 0.005(3)
O2 0.036(4) 0.028(4) 0.035(4) 0.021(3) 0.019(3) 0.007(3)
O3 0.030(4) 0.065(6) 0.051(5) -0.024(4) 0.000(4) 0.017(4)
O4 0.033(4) 0.050(5) 0.050(5) -0.023(4) 0.012(4) 0.002(4)
O5 0.035(5) 0.113(10) 0.066(7) -0.039(7) -0.006(5) 0.006(6)
O6 0.020(3) 0.043(4) 0.036(4) 0.000(3) 0.008(3) -0.007(3)
N1 0.022(4) 0.037(5) 0.027(4) 0.004(4) 0.007(3) -0.008(4)
N2 0.023(4) 0.034(5) 0.042(5) -0.007(4) 0.015(4) 0.004(4)
N3 0.026(4) 0.039(5) 0.034(5) 0.003(4) 0.014(4) 0.005(4)
N4 0.022(4) 0.027(4) 0.043(5) 0.004(4) 0.017(4) 0.007(3)
N5 0.024(4) 0.033(5) 0.053(6) -0.008(4) 0.008(4) -0.002(4)
C1 0.033(6) 0.035(6) 0.036(6) 0.009(5) 0.011(5) 0.000(5)
C2 0.026(5) 0.034(6) 0.046(6) 0.002(5) 0.009(4) -0.003(5)
C3 0.022(5) 0.033(6) 0.029(5) 0.004(4) 0.013(4) 0.004(4)
C4 0.020(4) 0.028(5) 0.031(5) 0.004(4) 0.004(4) 0.002(4)
C5 0.028(5) 0.031(6) 0.031(5) 0.003(4) 0.018(4) 0.005(4)
C6 0.023(5) 0.031(5) 0.027(5) -0.004(4) 0.008(4) 0.000(4)
C7 0.022(5) 0.034(6) 0.030(5) 0.002(4) 0.008(4) 0.001(4)
C8 0.022(5) 0.032(6) 0.036(6) -0.002(5) 0.010(4) 0.002(4)
C9 0.026(5) 0.034(6) 0.042(6) 0.003(5) 0.017(4) 0.005(4)
C10 0.038(6) 0.021(5) 0.042(6) 0.006(5) 0.013(5) 0.011(4)
C11 0.029(5) 0.030(5) 0.026(5) 0.005(4) 0.006(4) -0.001(4)
C12 0.042(7) 0.045(7) 0.047(7) 0.013(6) 0.020(6) -0.002(6)
C13 0.030(5) 0.052(8) 0.041(6) 0.010(6) 0.017(5) -0.003(5)
C14 0.044(7) 0.057(8) 0.042(7) 0.003(6) 0.027(6) -0.007(6)
C15 0.055(8) 0.037(7) 0.043(7) 0.008(5) 0.027(6) 0.006(6)
C16 0.027(5) 0.040(6) 0.033(6) -0.008(5) 0.010(4) -0.004(5)
C17 0.037(6) 0.058(8) 0.047(7) 0.006(6) 0.015(5) 0.004(6)
C18 0.068(10) 0.066(10) 0.054(9) -0.018(8) 0.006(7) -0.007(8)

loop_
_atom_type_symbol
_atom_type_description
_atom_type_scat_dispersion_real
_atom_type_scat_dispersion_imag
_atom_type_scat_source
C C 0.0181 0.0091 'International Tables Vol C Tables 4.2.6.8 and 6.1.1.4'
H H 0.0000 0.0000 'International Tables Vol C Tables 4.2.6.8 and 6.1.1.4'
Eu Eu -8.9294 11.1857 'International Tables Vol C Tables 4.2.6.8 and 6.1.1.4'
N N 0.0311 0.0180 'International Tables Vol C Tables 4.2.6.8 and 6.1.1.4'
O O 0.0492 0.0322 'International Tables Vol C Tables 4.2.6.8 and 6.1.1.4'

loop_
_geom_angle_atom_site_label_1
_geom_angle_atom_site_label_2
_geom_angle_atom_site_label_3
_geom_angle
_geom_angle_site_symmetry_1
_geom_angle_site_symmetry_3
O2 Eu1 O1 136.0(3) . .
O2 Eu1 O1 152.6(2) . 5_666
O1 Eu1 O1 68.0(3) . 5_666
O2 Eu1 O3 100.8(3) . .
O1 Eu1 O3 75.1(3) . .
O1 Eu1 O3 98.6(3) 5_666 .
O2 Eu1 O4 91.8(3) . .
O1 Eu1 O4 115.6(3) . .
O1 Eu1 O4 85.3(3) 5_666 .
O3 Eu1 O4 51.7(3) . .
O2 Eu1 N4 72.8(3) . .
O1 Eu1 N4 64.0(3) . .
O1 Eu1 N4 131.8(3) 5_666 .
O3 Eu1 N4 73.5(3) . .
O4 Eu1 N4 119.3(3) . .
O2 Eu1 N1 89.4(3) . 5_666
O1 Eu1 N1 130.6(2) . 5_666
O1 Eu1 N1 63.8(2) 5_666 5_666
O3 Eu1 N1 122.1(3) . 5_666
O4 Eu1 N1 71.3(3) . 5_666
N4 Eu1 N1 159.0(3) . 5_666
O2 Eu1 Eu1 165.9(2) . 5_666
O1 Eu1 Eu1 34.28(15) . 5_666
O1 Eu1 Eu1 33.75(16) 5_666 5_666
O3 Eu1 Eu1 86.4(2) . 5_666
O4 Eu1 Eu1 102.1(2) . 5_666
N4 Eu1 Eu1 98.1(2) . 5_666
N1 Eu1 Eu1 96.99(19) 5_666 5_666
C5 O1 Eu1 119.1(6) . .
C5 O1 Eu1 128.3(6) . 5_666
Eu1 O1 Eu1 112.0(3) . 5_666
C8 O2 Eu1 144.9(7) . .
N5 O3 Eu1 96.4(6) . .
N5 O4 Eu1 96.4(6) . .
C17 O6 H6 109.5 . .
C1 N1 C4 117.6(9) . .
C1 N1 Eu1 126.2(7) . 5_666
C4 N1 Eu1 116.2(7) . 5_666
C3 N2 C2 117.2(9) . .
C5 N3 N4 111.2(8) . .
C6 N4 N3 112.8(8) . .
C6 N4 Eu1 129.1(7) . .
N3 N4 Eu1 117.6(6) . .
O5 N5 O4 123.3(10) . .
O5 N5 O3 121.2(9) . .
O4 N5 O3 115.4(9) . .
N1 C1 C2 122.0(10) . .
N1 C1 H1 119.0 . .
C2 C1 H1 119.0 . .
N2 C2 C1 121.1(11) . .
N2 C2 H2 119.4 . .
C1 C2 H2 119.4 . .
N2 C3 C4 121.8(9) . .
N2 C3 H3 119.1 . .
C4 C3 H3 119.1 . .
N1 C4 C3 120.2(9) . .
N1 C4 C5 117.0(9) . .
C3 C4 C5 122.7(9) . .
N3 C5 O1 126.0(10) . .
N3 C5 C4 119.5(9) . .
O1 C5 C4 114.5(8) . .
N4 C6 C7 128.0(9) . .
N4 C6 H6A 116.0 . .
C7 C6 H6A 116.0 . .
C6 C7 C8 122.8(9) . .
C6 C7 C16 118.9(9) . .
C8 C7 C16 118.3(10) . .
O2 C8 C7 121.7(10) . .
O2 C8 C9 118.4(9) . .
C7 C8 C9 119.9(9) . .
C10 C9 C8 122.0(10) . .
C10 C9 H9 119.0 . .
C8 C9 H9 119.0 . .
C9 C10 C11 120.9(10) . .
C9 C10 H10 119.6 . .
C11 C10 H10 119.6 . .
C12 C11 C16 118.9(10) . .
C12 C11 C10 121.7(10) . .
C16 C11 C10 119.3(9) . .
C13 C12 C11 123.0(12) . .
C13 C12 H12 118.5 . .
C11 C12 H12 118.5 . .
C12 C13 C14 118.2(11) . .
C12 C13 H13 120.9 . .
C14 C13 H13 120.9 . .
C13 C14 C15 121.3(12) . .
C13 C14 H14 119.3 . .
C15 C14 H14 119.3 . .
C14 C15 C16 121.5(12) . .
C14 C15 H15 119.3 . .
C16 C15 H15 119.3 . .
C15 C16 C11 116.9(10) . .
C15 C16 C7 123.4(11) . .
C11 C16 C7 119.7(9) . .
O6 C17 C18 112.4(11) . .
O6 C17 H17A 109.1 . .
C18 C17 H17A 109.1 . .
O6 C17 H17B 109.1 . .
C18 C17 H17B 109.1 . .
H17A C17 H17B 107.9 . .
C17 C18 H18A 109.5 . .
C17 C18 H18B 109.5 . .
H18A C18 H18B 109.5 . .
C17 C18 H18C 109.5 . .
H18A C18 H18C 109.5 . .
H18B C18 H18C 109.5 . .

loop_
_geom_bond_atom_site_label_1
_geom_bond_atom_site_label_2
_geom_bond_distance
_geom_bond_site_symmetry_2
Eu1 O2 2.174(6) .
Eu1 O1 2.344(7) .
Eu1 O1 2.376(7) 5_666
Eu1 O3 2.464(8) .
Eu1 O4 2.468(8) .
Eu1 N4 2.493(8) .
Eu1 N1 2.632(9) 5_666
Eu1 Eu1 3.9123(13) 5_666
O1 C5 1.320(11) .
O1 Eu1 2.376(7) 5_666
O2 C8 1.309(12) .
O3 N5 1.277(12) .
O4 N5 1.268(12) .
O5 N5 1.211(13) .
O6 C17 1.441(14) .
O6 H6 0.8400 .
N1 C1 1.315(14) .
N1 C4 1.354(13) .
N1 Eu1 2.632(9) 5_666
N2 C3 1.329(14) .
N2 C2 1.342(14) .
N3 C5 1.267(13) .
N3 N4 1.410(12) .
N4 C6 1.308(13) .
C1 C2 1.389(15) .
C1 H1 0.9500 .
C2 H2 0.9500 .
C3 C4 1.398(13) .
C3 H3 0.9500 .
C4 C5 1.494(14) .
C6 C7 1.416(15) .
C6 H6A 0.9500 .
C7 C8 1.424(14) .
C7 C16 1.464(15) .
C8 C9 1.424(15) .
C9 C10 1.356(15) .
C9 H9 0.9500 .
C10 C11 1.431(14) .
C10 H10 0.9500 .
C11 C12 1.405(15) .
C11 C16 1.428(16) .
C12 C13 1.350(17) .
C12 H12 0.9500 .
C13 C14 1.377(19) .
C13 H13 0.9500 .
C14 C15 1.391(16) .
C14 H14 0.9500 .
C15 C16 1.394(16) .
C15 H15 0.9500 .
C17 C18 1.49(2) .
C17 H17A 0.9900 .
C17 H17B 0.9900 .
C18 H18A 0.9800 .
C18 H18B 0.9800 .
C18 H18C 0.9800 .

loop_
_geom_hbond_atom_site_label_D
_geom_hbond_atom_site_label_H
_geom_hbond_atom_site_label_A
_geom_hbond_distance_DH
_geom_hbond_distance_HA
_geom_hbond_distance_DA
_geom_hbond_angle_DHA
_geom_hbond_site_symmetry_A
O6 H6 N2 0.84 1.97 2.785(10) 163.7 3_455

loop_
_geom_torsion_atom_site_label_1
_geom_torsion_atom_site_label_2
_geom_torsion_atom_site_label_3
_geom_torsion_atom_site_label_4
_geom_torsion
_geom_torsion_site_symmetry_1
_geom_torsion_site_symmetry_2
_geom_torsion_site_symmetry_3
_geom_torsion_site_symmetry_4
C5 N3 N4 C6 -179.5(10) . . . .
C5 N3 N4 Eu1 8.1(11) . . . .
Eu1 O4 N5 O5 -177.1(12) . . . .
Eu1 O4 N5 O3 2.4(11) . . . .
Eu1 O3 N5 O5 177.1(11) . . . .
Eu1 O3 N5 O4 -2.4(11) . . . .
C4 N1 C1 C2 1.8(16) . . . .
Eu1 N1 C1 C2 -177.9(8) 5_666 . . .
C3 N2 C2 C1 -2.8(16) . . . .
N1 C1 C2 N2 0.7(18) . . . .
C2 N2 C3 C4 2.4(15) . . . .
C1 N1 C4 C3 -2.2(15) . . . .
Eu1 N1 C4 C3 177.5(7) 5_666 . . .
C1 N1 C4 C5 179.3(10) . . . .
Eu1 N1 C4 C5 -0.9(11) 5_666 . . .
N2 C3 C4 N1 0.1(16) . . . .
N2 C3 C4 C5 178.5(10) . . . .
N4 N3 C5 O1 4.0(16) . . . .
N4 N3 C5 C4 -177.5(9) . . . .
Eu1 O1 C5 N3 -15.0(15) . . . .
Eu1 O1 C5 N3 174.3(8) 5_666 . . .
Eu1 O1 C5 C4 166.4(6) . . . .
Eu1 O1 C5 C4 -4.3(13) 5_666 . . .
N1 C4 C5 N3 -175.6(10) . . . .
C3 C4 C5 N3 6.0(16) . . . .
N1 C4 C5 O1 3.1(14) . . . .
C3 C4 C5 O1 -175.3(10) . . . .
N3 N4 C6 C7 -176.7(10) . . . .
Eu1 N4 C6 C7 -5.3(16) . . . .
N4 C6 C7 C8 1.4(17) . . . .
N4 C6 C7 C16 -180.0(10) . . . .
Eu1 O2 C8 C7 9.7(19) . . . .
Eu1 O2 C8 C9 -170.9(9) . . . .
C6 C7 C8 O2 -2.0(16) . . . .
C16 C7 C8 O2 179.3(10) . . . .
C6 C7 C8 C9 178.6(10) . . . .
C16 C7 C8 C9 -0.1(15) . . . .
O2 C8 C9 C10 179.4(10) . . . .
C7 C8 C9 C10 -1.2(17) . . . .
C8 C9 C10 C11 2.3(18) . . . .
C9 C10 C11 C12 176.6(11) . . . .
C9 C10 C11 C16 -2.1(16) . . . .
C16 C11 C12 C13 0.8(18) . . . .
C10 C11 C12 C13 -177.8(12) . . . .
C11 C12 C13 C14 -3.1(19) . . . .
C12 C13 C14 C15 3(2) . . . .
C13 C14 C15 C16 -1(2) . . . .
C14 C15 C16 C11 -1.0(19) . . . .
C14 C15 C16 C7 178.1(12) . . . .
C12 C11 C16 C15 1.2(16) . . . .
C10 C11 C16 C15 179.9(11) . . . .
C12 C11 C16 C7 -177.9(10) . . . .
C10 C11 C16 C7 0.8(15) . . . .
C6 C7 C16 C15 2.5(17) . . . .
C8 C7 C16 C15 -178.8(11) . . . .
C6 C7 C16 C11 -178.5(10) . . . .
C8 C7 C16 C11 0.2(15) . . . .
